data_2224808
loop_
_publ_author_name
'Wang, Lei'
'Ma, Li-Ying'
'Huang, Yu-Ling'
'Zheng, Bai-Yu'

_publ_section_title
;
 (<i>E</i>)-3-[4-(Dimethylamino)phenyl]-1-(4-methylphenyl)prop-2-en-1-one
;
_journal_coeditor_code XU2690
_journal_issue 1
_journal_name_full 'Acta Crystallographica Section E'
_journal_page_first o174
_journal_paper_doi 10.1107/S1600536809052398
_journal_volume 66
_journal_year 2010
_chemical_formula_iupac 'C18 H19 N O'
_chemical_formula_moiety 'C18 H19 N O'
_chemical_formula_sum 'C18 H19 N O'
_chemical_formula_weight 265.34
_chemical_name_systematic
;
(<i>E</i>)-3-[4-(Dimethylamino)phenyl]-1-(4-methylphenyl)prop-2-en-1-one
;
_space_group_IT_number 19
_symmetry_cell_setting orthorhombic
_symmetry_space_group_name_Hall 'P 2ac 2ab'
_symmetry_space_group_name_H-M 'P 21 21 21'
_atom_sites_solution_hydrogens geom
_atom_sites_solution_primary direct
_atom_sites_solution_secondary difmap
_audit_creation_method SHELXL97
_cell_angle_alpha 90.00
_cell_angle_beta 90.00
_cell_angle_gamma 90.00
_cell_formula_units_Z 4
_cell_length_a 7.276(2)
_cell_length_b 11.567(3)
_cell_length_c 17.642(5)
_cell_measurement_reflns_used 5334
_cell_measurement_temperature 193(2)
_cell_measurement_theta_max 27.4835
_cell_measurement_theta_min 3.0267
_cell_volume 1484.8(7)
_computing_cell_refinement 'CrystalClear (Rigaku, 1999)'
_computing_data_collection 'CrystalClear (Rigaku, 1999)'
_computing_data_reduction 'CrystalStructure (Rigaku, 2000)'
_computing_molecular_graphics '<b>PLEASE PROVIDE</b>'
_computing_publication_material 'SHELXL97 (Sheldrick, 2008)'
_computing_structure_refinement 'SHELXL97 (Sheldrick, 2008)'
_computing_structure_solution 'SHELXS97 (Sheldrick, 2008)'
_diffrn_ambient_temperature 193(2)
_diffrn_detector_area_resol_mean 7.31
_diffrn_measured_fraction_theta_full 0.996
_diffrn_measured_fraction_theta_max 0.996
_diffrn_measurement_device_type 'Rigaku Mercury'
_diffrn_measurement_method \w
_diffrn_radiation_monochromator graphite
_diffrn_radiation_source 'fine-focus sealed tube'
_diffrn_radiation_type MoK\a
_diffrn_radiation_wavelength 0.71070
_diffrn_reflns_av_R_equivalents 0.0551
_diffrn_reflns_av_sigmaI/netI 0.0265
_diffrn_reflns_limit_h_max 9
_diffrn_reflns_limit_h_min -9
_diffrn_reflns_limit_k_max 14
_diffrn_reflns_limit_k_min -14
_diffrn_reflns_limit_l_max 22
_diffrn_reflns_limit_l_min -19
_diffrn_reflns_number 16704
_diffrn_reflns_theta_full 27.48
_diffrn_reflns_theta_max 27.48
_diffrn_reflns_theta_min 3.03
_diffrn_standards_number 0
_exptl_absorpt_coefficient_mu 0.073
_exptl_absorpt_correction_type none
_exptl_crystal_colour yellow
_exptl_crystal_density_diffrn 1.187
_exptl_crystal_density_method 'not measured'
_exptl_crystal_description block
_exptl_crystal_F_000 568
_exptl_crystal_size_max 0.59
_exptl_crystal_size_mid 0.35
_exptl_crystal_size_min 0.18
_refine_diff_density_max 0.182
_refine_diff_density_min -0.177
_refine_ls_extinction_method none
_refine_ls_goodness_of_fit_ref 1.308
_refine_ls_hydrogen_treatment constr
_refine_ls_matrix_type full
_refine_ls_number_parameters 185
_refine_ls_number_reflns 1958
_refine_ls_number_restraints 0
_refine_ls_restrained_S_all 1.308
_refine_ls_R_factor_all 0.0670
_refine_ls_R_factor_gt 0.0610
_refine_ls_shift/su_max 0.000
_refine_ls_shift/su_mean 0.000
_refine_ls_structure_factor_coef Fsqd
_refine_ls_weighting_details 'calc w=1/[\s^2^(Fo^2^)+(0.0495P)^2^+0.3222P] where P=(Fo^2^+2Fc^2^)/3'
_refine_ls_weighting_scheme calc
_refine_ls_wR_factor_gt 0.1337
_refine_ls_wR_factor_ref 0.1359
_reflns_number_gt 1846
_reflns_number_total 1958
_reflns_threshold_expression I>2sigma(I)
_cod_data_source_file xu2690.cif
_cod_data_source_block I
_cod_original_sg_symbol_Hall 'p 2ac 2ab'
_cod_database_code 2224808
_cod_database_fobs_code 2224808

loop_
_symmetry_equiv_pos_as_xyz
'x, y, z'
'x+1/2, -y+1/2, -z'
'-x, y+1/2, -z+1/2'
'-x+1/2, -y, z+1/2'

loop_
_atom_site_type_symbol
_atom_site_label
_atom_site_fract_x
_atom_site_fract_y
_atom_site_fract_z
_atom_site_U_iso_or_equiv
_atom_site_adp_type
_atom_site_calc_flag
_atom_site_refinement_flags
_atom_site_occupancy
_atom_site_disorder_assembly
_atom_site_disorder_group
O O1 0.9451(4) 0.62914(17) 0.28002(11) 0.0570(7) Uani d . 1 . .
N N1 1.0052(4) 0.9449(2) -0.14961(12) 0.0474(7) Uani d . 1 . .
C C1 0.9388(4) 0.8121(2) 0.07087(15) 0.0340(6) Uani d . 1 . .
C C2 1.0071(4) 0.9237(2) 0.05857(14) 0.0342(6) Uani d . 1 . .
H H2 1.0393 0.9701 0.1010 0.041 Uiso calc R 1 . .
C C3 1.0288(4) 0.9681(2) -0.01345(15) 0.0355(6) Uani d . 1 . .
H H3 1.0754 1.0442 -0.0195 0.043 Uiso calc R 1 . .
C C4 0.9833(4) 0.9029(2) -0.07801(15) 0.0361(6) Uani d . 1 . .
C C5 0.9100(4) 0.7916(2) -0.06585(15) 0.0389(6) Uani d . 1 . .
H H5 0.8734 0.7458 -0.1079 0.047 Uiso calc R 1 . .
C C6 0.8909(4) 0.7489(3) 0.00638(17) 0.0377(6) Uani d . 1 . .
H H6 0.8431 0.6732 0.0127 0.045 Uiso calc R 1 . .
C C7 0.9790(4) 0.7943(2) 0.35669(14) 0.0339(6) Uani d . 1 . .
C C8 1.0590(4) 0.7345(2) 0.41698(16) 0.0395(6) Uani d . 1 . .
H H8 1.1025 0.6580 0.4094 0.047 Uiso calc R 1 . .
C C9 1.0757(4) 0.7849(2) 0.48706(16) 0.0424(7) Uani d . 1 . .
H H9 1.1343 0.7435 0.5268 0.051 Uiso calc R 1 . .
C C10 1.0082(4) 0.8956(3) 0.50109(15) 0.0399(6) Uani d . 1 . .
C C11 0.9305(4) 0.9556(3) 0.44122(15) 0.0410(7) Uani d . 1 . .
H H11 0.8854 1.0317 0.4493 0.049 Uiso calc R 1 . .
C C12 0.9174(4) 0.9066(2) 0.36960(15) 0.0371(6) Uani d . 1 . .
H H12 0.8659 0.9499 0.3291 0.045 Uiso calc R 1 . .
C C13 0.9252(4) 0.7595(2) 0.14493(15) 0.0370(6) Uani d . 1 . .
H H13 0.8853 0.6813 0.1455 0.044 Uiso calc R 1 . .
C C14 0.9611(4) 0.8060(2) 0.21291(14) 0.0377(6) Uani d . 1 . .
H H14 0.9896 0.8860 0.2163 0.045 Uiso calc R 1 . .
C C15 0.9573(4) 0.7358(2) 0.28210(15) 0.0382(6) Uani d . 1 . .
C C16 1.0849(5) 1.0576(3) -0.16376(19) 0.0606(9) Uani d . 1 . .
H H16A 1.2040 1.0631 -0.1381 0.091 Uiso calc R 1 . .
H H16B 1.0025 1.1177 -0.1444 0.091 Uiso calc R 1 . .
H H16C 1.1022 1.0681 -0.2184 0.091 Uiso calc R 1 . .
C C17 0.9558(6) 0.8769(3) -0.21540(16) 0.0685(11) Uani d . 1 . .
H H17A 0.8250 0.8568 -0.2129 0.103 Uiso calc R 1 . .
H H17B 1.0294 0.8059 -0.2164 0.103 Uiso calc R 1 . .
H H17C 0.9794 0.9218 -0.2615 0.103 Uiso calc R 1 . .
C C18 1.0179(5) 0.9481(3) 0.57936(17) 0.0571(9) Uani d . 1 . .
H H18A 0.9012 0.9352 0.6058 0.086 Uiso d R 1 . .
H H18B 1.0408 1.0314 0.5751 0.086 Uiso d R 1 . .
H H18C 1.1179 0.9119 0.6080 0.086 Uiso d R 1 . .

loop_
_atom_site_aniso_label
_atom_site_aniso_U_11
_atom_site_aniso_U_22
_atom_site_aniso_U_33
_atom_site_aniso_U_12
_atom_site_aniso_U_13
_atom_site_aniso_U_23
O1 0.0875(18) 0.0342(10) 0.0492(12) -0.0048(12) 0.0013(13) 0.0026(9)
N1 0.0567(17) 0.0519(14) 0.0335(12) -0.0061(14) 0.0025(12) 0.0008(11)
C1 0.0297(12) 0.0345(12) 0.0378(13) -0.0005(12) 0.0019(11) -0.0026(11)
C2 0.0345(13) 0.0343(13) 0.0339(13) 0.0001(12) -0.0010(12) -0.0039(11)
C3 0.0337(14) 0.0334(13) 0.0394(14) -0.0019(11) -0.0012(12) -0.0015(11)
C4 0.0335(13) 0.0400(13) 0.0348(13) 0.0043(12) -0.0008(12) -0.0008(11)
C5 0.0375(14) 0.0431(14) 0.0360(14) -0.0043(13) -0.0030(12) -0.0099(12)
C6 0.0354(14) 0.0350(12) 0.0426(14) -0.0062(12) -0.0010(12) -0.0056(11)
C7 0.0297(13) 0.0369(13) 0.0351(13) -0.0004(12) 0.0021(11) 0.0058(11)
C8 0.0390(15) 0.0337(12) 0.0458(15) -0.0025(13) 0.0022(13) 0.0076(12)
C9 0.0421(15) 0.0443(15) 0.0409(14) -0.0033(14) -0.0048(13) 0.0132(12)
C10 0.0346(14) 0.0496(15) 0.0353(13) -0.0105(13) 0.0030(12) 0.0029(12)
C11 0.0370(14) 0.0441(15) 0.0418(15) 0.0014(13) 0.0039(13) -0.0037(12)
C12 0.0351(14) 0.0385(13) 0.0377(14) 0.0056(13) -0.0015(12) 0.0033(12)
C13 0.0341(14) 0.0352(13) 0.0416(14) -0.0020(12) 0.0035(12) 0.0000(11)
C14 0.0420(15) 0.0344(13) 0.0367(14) -0.0035(13) 0.0011(12) 0.0015(11)
C15 0.0388(14) 0.0365(14) 0.0393(14) -0.0007(12) 0.0034(13) -0.0003(12)
C16 0.060(2) 0.072(2) 0.0499(18) -0.016(2) 0.0025(17) 0.0142(16)
C17 0.086(3) 0.085(3) 0.0346(16) -0.017(2) 0.0006(19) -0.0049(16)
C18 0.063(2) 0.074(2) 0.0347(14) -0.017(2) 0.0046(16) -0.0016(15)

loop_
_atom_type_symbol
_atom_type_description
_atom_type_scat_dispersion_real
_atom_type_scat_dispersion_imag
_atom_type_scat_source
C C 0.0033 0.0016 'International Tables Vol C Tables 4.2.6.8 and 6.1.1.4'
H H 0.0000 0.0000 'International Tables Vol C Tables 4.2.6.8 and 6.1.1.4'
N N 0.0061 0.0033 'International Tables Vol C Tables 4.2.6.8 and 6.1.1.4'
O O 0.0106 0.0060 'International Tables Vol C Tables 4.2.6.8 and 6.1.1.4'

loop_
_geom_angle_atom_site_label_1
_geom_angle_atom_site_label_2
_geom_angle_atom_site_label_3
_geom_angle_site_symmetry_1
_geom_angle_site_symmetry_3
_geom_angle
_geom_angle_publ_flag
C4 N1 C17 . . 121.4(3) ?
C4 N1 C16 . . 121.8(2) ?
C17 N1 C16 . . 116.8(2) ?
C6 C1 C2 . . 116.4(2) ?
C6 C1 C13 . . 120.0(2) ?
C2 C1 C13 . . 123.6(2) ?
C3 C2 C1 . . 121.8(2) ?
C3 C2 H2 . . 119.1 ?
C1 C2 H2 . . 119.1 ?
C2 C3 C4 . . 121.3(2) ?
C2 C3 H3 . . 119.3 ?
C4 C3 H3 . . 119.3 ?
N1 C4 C3 . . 122.2(2) ?
N1 C4 C5 . . 120.7(2) ?
C3 C4 C5 . . 117.1(2) ?
C6 C5 C4 . . 120.5(2) ?
C6 C5 H5 . . 119.8 ?
C4 C5 H5 . . 119.8 ?
C5 C6 C1 . . 122.9(3) ?
C5 C6 H6 . . 118.6 ?
C1 C6 H6 . . 118.6 ?
C12 C7 C8 . . 118.1(2) ?
C12 C7 C15 . . 122.3(2) ?
C8 C7 C15 . . 119.5(2) ?
C9 C8 C7 . . 120.9(2) ?
C9 C8 H8 . . 119.6 ?
C7 C8 H8 . . 119.6 ?
C8 C9 C10 . . 121.3(3) ?
C8 C9 H9 . . 119.4 ?
C10 C9 H9 . . 119.4 ?
C11 C10 C9 . . 118.0(3) ?
C11 C10 C18 . . 121.0(3) ?
C9 C10 C18 . . 121.1(3) ?
C10 C11 C12 . . 121.1(3) ?
C10 C11 H11 . . 119.4 ?
C12 C11 H11 . . 119.4 ?
C11 C12 C7 . . 120.5(3) ?
C11 C12 H12 . . 119.7 ?
C7 C12 H12 . . 119.7 ?
C14 C13 C1 . . 128.8(2) ?
C14 C13 H13 . . 115.6 ?
C1 C13 H13 . . 115.6 ?
C13 C14 C15 . . 121.3(2) ?
C13 C14 H14 . . 119.4 ?
C15 C14 H14 . . 119.4 ?
O1 C15 C14 . . 121.9(2) ?
O1 C15 C7 . . 119.1(2) ?
C14 C15 C7 . . 118.9(2) ?
N1 C16 H16A . . 109.5 ?
N1 C16 H16B . . 109.5 ?
H16A C16 H16B . . 109.5 ?
N1 C16 H16C . . 109.5 ?
H16A C16 H16C . . 109.5 ?
H16B C16 H16C . . 109.5 ?
N1 C17 H17A . . 109.5 ?
N1 C17 H17B . . 109.5 ?
H17A C17 H17B . . 109.5 ?
N1 C17 H17C . . 109.5 ?
H17A C17 H17C . . 109.5 ?
H17B C17 H17C . . 109.5 ?
C10 C18 H18A . . 109.5 ?
C10 C18 H18B . . 109.5 ?
H18A C18 H18B . . 109.5 ?
C10 C18 H18C . . 109.5 ?
H18A C18 H18C . . 109.5 ?
H18B C18 H18C . . 109.5 ?

loop_
_geom_bond_atom_site_label_1
_geom_bond_atom_site_label_2
_geom_bond_site_symmetry_2
_geom_bond_distance
_geom_bond_publ_flag
O1 C15 . 1.238(3) ?
N1 C4 . 1.363(3) ?
N1 C17 . 1.448(4) ?
N1 C16 . 1.448(4) ?
C1 C6 . 1.396(4) ?
C1 C2 . 1.400(4) ?
C1 C13 . 1.445(4) ?
C2 C3 . 1.380(4) ?
C2 H2 . 0.9500 ?
C3 C4 . 1.405(4) ?
C3 H3 . 0.9500 ?
C4 C5 . 1.410(4) ?
C5 C6 . 1.374(4) ?
C5 H5 . 0.9500 ?
C6 H6 . 0.9500 ?
C7 C12 . 1.393(4) ?
C7 C8 . 1.396(4) ?
C7 C15 . 1.488(4) ?
C8 C9 . 1.372(4) ?
C8 H8 . 0.9500 ?
C9 C10 . 1.393(4) ?
C9 H9 . 0.9500 ?
C10 C11 . 1.385(4) ?
C10 C18 . 1.510(4) ?
C11 C12 . 1.388(4) ?
C11 H11 . 0.9500 ?
C12 H12 . 0.9500 ?
C13 C14 . 1.340(4) ?
C13 H13 . 0.9500 ?
C14 C15 . 1.466(4) ?
C14 H14 . 0.9500 ?
C16 H16A . 0.9800 ?
C16 H16B . 0.9800 ?
C16 H16C . 0.9800 ?
C17 H17A . 0.9800 ?
C17 H17B . 0.9800 ?
C17 H17C . 0.9800 ?
C18 H18A . 0.9800 ?
C18 H18B . 0.9800 ?
C18 H18C . 0.9800 ?

loop_
_geom_hbond_atom_site_label_D
_geom_hbond_atom_site_label_H
_geom_hbond_atom_site_label_A
_geom_hbond_site_symmetry_A
_geom_hbond_distance_DH
_geom_hbond_distance_HA
_geom_hbond_distance_DA
_geom_hbond_angle_DHA
_geom_hbond_publ_flag
C11 H11 Cg1 4_674 0.95 2.94 3.697(3) 138 y
C9 H9 Cg2 2_466 0.95 2.93 3.712(3) 141 y
C16 H16B Cg2 4_775 0.98 2.70 3.643(3) 161 y

loop_
_geom_torsion_atom_site_label_1
_geom_torsion_atom_site_label_2
_geom_torsion_atom_site_label_3
_geom_torsion_atom_site_label_4
_geom_torsion_site_symmetry_1
_geom_torsion_site_symmetry_2
_geom_torsion_site_symmetry_3
_geom_torsion_site_symmetry_4
_geom_torsion
_geom_torsion_publ_flag
C6 C1 C2 C3 . . . . -1.1(4) ?
C13 C1 C2 C3 . . . . 175.8(3) ?
C1 C2 C3 C4 . . . . -0.1(4) ?
C17 N1 C4 C3 . . . . -179.3(3) ?
C16 N1 C4 C3 . . . . 3.0(4) ?
C17 N1 C4 C5 . . . . -0.5(4) ?
C16 N1 C4 C5 . . . . -178.3(3) ?
C2 C3 C4 N1 . . . . -179.5(3) ?
C2 C3 C4 C5 . . . . 1.7(4) ?
N1 C4 C5 C6 . . . . 179.0(3) ?
C3 C4 C5 C6 . . . . -2.2(4) ?
C4 C5 C6 C1 . . . . 1.1(4) ?
C2 C1 C6 C5 . . . . 0.6(4) ?
C13 C1 C6 C5 . . . . -176.4(3) ?
C12 C7 C8 C9 . . . . 0.3(4) ?
C15 C7 C8 C9 . . . . -178.0(3) ?
C7 C8 C9 C10 . . . . 2.1(4) ?
C8 C9 C10 C11 . . . . -2.7(4) ?
C8 C9 C10 C18 . . . . 176.7(3) ?
C9 C10 C11 C12 . . . . 1.0(4) ?
C18 C10 C11 C12 . . . . -178.4(3) ?
C10 C11 C12 C7 . . . . 1.4(4) ?
C8 C7 C12 C11 . . . . -2.0(4) ?
C15 C7 C12 C11 . . . . 176.2(3) ?
C6 C1 C13 C14 . . . . -178.7(3) ?
C2 C1 C13 C14 . . . . 4.6(5) ?
C1 C13 C14 C15 . . . . -173.8(3) ?
C13 C14 C15 O1 . . . . 9.7(5) ?
C13 C14 C15 C7 . . . . -173.7(3) ?
C12 C7 C15 O1 . . . . -151.9(3) ?
C8 C7 C15 O1 . . . . 26.3(4) ?
C12 C7 C15 C14 . . . . 31.4(4) ?
C8 C7 C15 C14 . . . . -150.4(3) ?

loop_
_cod_related_entry_id
_cod_related_entry_database
_cod_related_entry_code
1 ChemSpider 4770831
